data_4132525
loop_
_publ_author_name
'Tejeda-Serrano, Mar\'ia'
'Mon, Marta'
'Ross, Bethany'
'Gonell, Francisco'
'Ferrando-Soria, Jes\'us'
'Corma, Avelino'
'Leyva-P\'erez, Antonio'
'Armentano, Donatella'
'Pardo, Emilio'

_publ_section_title
;
 Isolated Fe(III)-O Sites Catalyze the Hydrogenation of Acetylene in
 Ethylene Flows under Front-End Industrial Conditions.
;
_journal_issue 28
_journal_name_full 'Journal of the American Chemical Society'
_journal_page_first 8827
_journal_page_last 8832
_journal_paper_doi 10.1021/jacs.8b04669
_journal_volume 140
_journal_year 2018
_chemical_formula_sum 'C78 H222 Cu6 Fe2 N12 Ni4 O118'
_chemical_formula_weight 3944.44
_space_group_crystal_system tetragonal
_space_group_IT_number 123
_space_group_name_Hall '-P 4 2'
_space_group_name_H-M_alt 'P 4/m m m'
_atom_sites_solution_hydrogens geom
_audit_creation_method SHELXL-2013
_cell_angle_alpha 90
_cell_angle_beta 90
_cell_angle_gamma 90
_cell_formula_units_Z 4
_cell_length_a 36.382(3)
_cell_length_b 36.382(3)
_cell_length_c 15.4890(15)
_cell_measurement_reflns_used 9943
_cell_measurement_temperature 90(2)
_cell_measurement_theta_max 21.2
_cell_measurement_theta_min 2.23
_cell_volume 20502(3)
_computing_cell_refinement 'Bruker APEX'
_computing_data_collection 'Bruker APEX'
_computing_data_reduction 'Bruker SAINT'
_computing_molecular_graphics 'Bruker SHELXTL'
_computing_publication_material 'Bruker SHELXTL'
_computing_structure_refinement 'SHELXL-2013 (Sheldrick, 2013)'
_computing_structure_solution 'SHELXS-2013 (Sheldrick, 2013)'
_diffrn_ambient_temperature 90(2)
_diffrn_measured_fraction_theta_full 0.767
_diffrn_measured_fraction_theta_max 0.999
_diffrn_measurement_device_type 'CCD area detector'
_diffrn_measurement_method 'phi and omega scans'
_diffrn_radiation_type MoK\a
_diffrn_radiation_wavelength 0.71073
_diffrn_reflns_av_R_equivalents 0.1211
_diffrn_reflns_av_unetI/netI 0.0661
_diffrn_reflns_Laue_measured_fraction_full 0.767
_diffrn_reflns_Laue_measured_fraction_max 0.999
_diffrn_reflns_limit_h_max 39
_diffrn_reflns_limit_h_min -39
_diffrn_reflns_limit_k_max 38
_diffrn_reflns_limit_k_min -39
_diffrn_reflns_limit_l_max 16
_diffrn_reflns_limit_l_min -16
_diffrn_reflns_number 109872
_diffrn_reflns_point_group_measured_fraction_full 0.767
_diffrn_reflns_point_group_measured_fraction_max 0.999
_diffrn_reflns_theta_full 25.242
_diffrn_reflns_theta_max 22.936
_diffrn_reflns_theta_min 0.791
_diffrn_source 'fine-focus sealed tube'
_exptl_absorpt_coefficient_mu 1.199
_exptl_absorpt_correction_T_max 0.829
_exptl_absorpt_correction_T_min 0.811
_exptl_absorpt_correction_type multi-scan
_exptl_absorpt_process_details sadabs
_exptl_crystal_colour brown
_exptl_crystal_density_diffrn 1.278
_exptl_crystal_description prism
_exptl_crystal_F_000 8224
_exptl_crystal_size_max 0.16
_exptl_crystal_size_mid 0.16
_exptl_crystal_size_min 0.14
_platon_squeeze_details
;
;
_refine_diff_density_max 1.210
_refine_diff_density_min -1.746
_refine_diff_density_rms 0.185
_refine_ls_extinction_method none
_refine_ls_goodness_of_fit_ref 1.365
_refine_ls_hydrogen_treatment constr
_refine_ls_matrix_type full
_refine_ls_number_parameters 392
_refine_ls_number_reflns 7848
_refine_ls_number_restraints 354
_refine_ls_restrained_S_all 1.361
_refine_ls_R_factor_all 0.1904
_refine_ls_R_factor_gt 0.1472
_refine_ls_shift/su_max 0.000
_refine_ls_shift/su_mean 0.000
_refine_ls_structure_factor_coef Fsqd
_refine_ls_weighting_details 'w=1/[\s^2^(Fo^2^)+(0.2500P)^2^] where P=(Fo^2^+2Fc^2^)/3'
_refine_ls_weighting_scheme calc
_refine_ls_wR_factor_gt 0.4171
_refine_ls_wR_factor_ref 0.4417
_reflns_Friedel_coverage 0.000
_reflns_number_gt 5148
_reflns_number_total 7848
_reflns_threshold_expression 'I > 2\s(I)'
_cod_data_source_file ja8b04669_si_002.cif
_cod_data_source_block MM64Fe_SQ
_cod_original_cell_volume 20501(4)
_cod_database_code 4132525
_shelx_space_group_comment
;
The symmetry employed for this shelxl refinement is uniquely defined
by the following loop, which should always be used as a source of
symmetry information in preference to the above space-group names.
They are only intended as comments.
;
_shelxl_version_number 2013-4

loop_
_space_group_symop_operation_xyz
'x, y, z'
'-x, -y, z'
'-y, x, z'
'y, -x, z'
'-x, y, -z'
'x, -y, -z'
'y, x, -z'
'-y, -x, -z'
'-x, -y, -z'
'x, y, -z'
'y, -x, -z'
'-y, x, -z'
'x, -y, z'
'-x, y, z'
'-y, -x, z'
'y, x, z'

loop_
_atom_site_label
_atom_site_type_symbol
_atom_site_fract_x
_atom_site_fract_y
_atom_site_fract_z
_atom_site_U_iso_or_equiv
_atom_site_adp_type
_atom_site_occupancy
_atom_site_site_symmetry_order
_atom_site_calc_flag
_atom_site_refinement_flags_posn
_atom_site_refinement_flags_adp
_atom_site_refinement_flags_occupancy
Cu1 Cu 0.5000 0.82879(5) 0.77117(12) 0.0284(6) Uani 1 2 d S T P
Cu2 Cu 0.74443(4) 0.74443(4) 0.72859(13) 0.0556(8) Uani 1 2 d S T P
Cu3 Cu 0.64881(11) 1.0000 0.7679(2) 0.1011(14) Uani 1 2 d S T P
Ni1 Ni 0.64595(5) 0.85225(6) 0.75052(10) 0.0607(7) Uani 1 1 d . . .
O1 O 0.6088(2) 0.81983(13) 0.8233(4) 0.040(2) Uani 1 1 d . U .
O2 O 0.5965(2) 0.86261(12) 0.6832(4) 0.061(3) Uani 1 1 d . U .
O3 O 0.5356(2) 0.85632(12) 0.6979(3) 0.0355(18) Uani 1 1 d . U .
O4 O 0.66086(17) 0.81091(18) 0.6669(4) 0.057(2) Uani 1 1 d . U .
O5 O 0.69295(16) 0.83649(17) 0.8073(4) 0.057(2) Uani 1 1 d . U .
O6 O 0.73465(18) 0.78832(18) 0.7993(4) 0.051(2) Uani 1 1 d . U .
O7 O 0.67089(12) 0.8979(3) 0.6846(4) 0.078(3) Uani 1 1 d . U .
O8 O 0.63502(13) 0.8927(3) 0.8337(4) 0.067(3) Uani 1 1 d . U .
O9 O 0.67076(14) 0.9604(3) 0.6889(4) 0.090(4) Uani 1 1 d . U .
N1 N 0.54477(14) 0.81351(13) 0.8378(4) 0.0282(19) Uani 1 1 d . U .
N2 N 0.70225(14) 0.76346(16) 0.6598(4) 0.051(3) Uani 1 1 d . U .
N3 N 0.63399(13) 0.9560(2) 0.8418(4) 0.077(4) Uani 1 1 d D U .
C1 C 0.5682(3) 0.85092(13) 0.7185(4) 0.046(3) Uani 1 1 d . U .
C2 C 0.5775(4) 0.82470(13) 0.8045(4) 0.047(3) Uani 1 1 d . U .
C3 C 0.7082(2) 0.8051(2) 0.7722(5) 0.077(5) Uani 1 1 d . U .
C4 C 0.68821(19) 0.7930(2) 0.6936(4) 0.053(3) Uani 1 1 d . U .
C5 C 0.64331(13) 0.9246(5) 0.8011(5) 0.089(5) Uani 1 1 d . U .
C6 C 0.66398(13) 0.9283(5) 0.7152(5) 0.077(5) Uani 1 1 d . U .
C7 C 0.54709(6) 0.7943(3) 0.9238(6) 0.023(2) Uani 1 1 d . U .
C8 C 0.54708(12) 0.8152(4) 1.0000 0.022(3) Uani 1 2 d S TU P
C9 C 0.54910(11) 0.7562(3) 0.9206(6) 0.024(2) Uani 1 1 d . U .
C10 C 0.55132(19) 0.7370(4) 1.0000 0.019(3) Uani 1 2 d S TU P
H10 H 0.5543 0.7111 1.0000 0.023 Uiso 1 2 calc R U P
C11 C 0.54910(17) 0.7341(3) 0.8386(6) 0.030(2) Uani 1 1 d . U .
H11A H 0.5237 0.7282 0.8224 0.044 Uiso 1 1 calc R U .
H11B H 0.5629 0.7113 0.8475 0.044 Uiso 1 1 calc R U .
H11C H 0.5606 0.7484 0.7923 0.044 Uiso 1 1 calc R U .
C12 C 0.54485(17) 0.8563(4) 1.0000 0.035(4) Uani 1 2 d S TU P
H12A H 0.5234 0.8642 0.9662 0.052 Uiso 0.5 1 calc R U P
H12B H 0.5672 0.8665 0.9743 0.052 Uiso 0.5 1 calc R U P
H12C H 0.5424 0.8652 1.0595 0.052 Uiso 0.5 1 calc R U P
C13 C 0.68721(9) 0.74794(10) 0.5747(4) 0.054(3) Uani 1 1 d D U .
C14 C 0.69990(16) 0.76376(17) 0.5000 0.036(3) Uani 1 2 d DS TU P
C15 C 0.66235(14) 0.71964(14) 0.5765(4) 0.129(7) Uani 1 1 d D U .
C16 C 0.6491(2) 0.7060(2) 0.5000 0.155(12) Uani 1 2 d DS TU P
H16 H 0.6309 0.6872 0.5000 0.186 Uiso 1 2 calc R U P
C17 C 0.6470(3) 0.7006(4) 0.6576(8) 0.251(19) Uani 1 1 d D U .
H17A H 0.6671 0.6956 0.6980 0.377 Uiso 1 1 calc R U .
H17B H 0.6351 0.6775 0.6412 0.377 Uiso 1 1 calc R U .
H17C H 0.6289 0.7168 0.6854 0.377 Uiso 1 1 calc R U .
C18 C 0.7284(3) 0.7962(3) 0.5000 0.035(4) Uani 1 2 d S TU P
H18A H 0.7520 0.7875 0.4771 0.052 Uiso 0.5 1 calc R U P
H18B H 0.7319 0.8051 0.5591 0.052 Uiso 0.5 1 calc R U P
H18C H 0.7192 0.8163 0.4637 0.052 Uiso 0.5 1 calc R U P
C19 C 0.61127(19) 0.95392(8) 0.9255(4) 0.068(4) Uani 1 1 d D U .
C20 C 0.57382(19) 0.95080(12) 0.9199(5) 0.051(3) Uani 1 1 d D U .
C21 C 0.5578(5) 0.9493(2) 1.0000 0.088(7) Uani 1 2 d DS TU P
H21 H 0.5318 0.9468 1.0000 0.106 Uiso 1 2 calc R U P
C22 C 0.6316(3) 0.95543(18) 1.0000 0.041(4) Uani 1 2 d DS TU P
C23 C 0.6736(6) 0.9589(3) 1.0000 0.083(7) Uani 1 2 d S TU P
H23A H 0.6825 0.9597 1.0597 0.124 Uiso 0.5 1 calc R U P
H23B H 0.6807 0.9816 0.9701 0.124 Uiso 0.5 1 calc R U P
H23C H 0.6844 0.9378 0.9702 0.124 Uiso 0.5 1 calc R U P
C24 C 0.5494(5) 0.9490(2) 0.8388(9) 0.102(7) Uani 1 1 d D U .
H24A H 0.5555 0.9695 0.8003 0.152 Uiso 1 1 calc R U .
H24B H 0.5235 0.9506 0.8558 0.152 Uiso 1 1 calc R U .
H24C H 0.5537 0.9257 0.8088 0.152 Uiso 1 1 calc R U .
Fe1 Fe 0.81200(11) 0.81200(11) 1.0000 0.0894(17) Uani 1 4 d DS T P
Fe2 Fe 0.07371(18) 0.54257(19) 0.5000 0.0735(19) Uani 0.5 2 d S T P
O1WI O 0.7546(8) 0.7999(18) 0.978(4) 0.45(5) Uiso 0.5 1 d D . P
O2WI O 0.8159(9) 0.8159(9) 0.8643(15) 0.34(3) Uani 1 2 d DS TU P
O3WI O 0.795(2) 0.8676(8) 1.0000 0.69(7) Uiso 1 2 d DS . P
O4WI O 0.0713(4) 0.5808(3) 0.5919(8) 0.100(4) Uani 1 1 d . U .
O5WI O 0.1264(10) 0.5594(8) 0.5000 0.201(12) Uani 1 2 d S TU P
O1M O 0.0806(4) 0.5000 0.3983(9) 0.072(4) Uani 1 2 d S TU P
O1W O 0.7806(3) 0.5000 0.6584(7) 0.043(3) Uani 1 2 d S TU P
O2W O 0.7130(4) 0.7130(4) 0.8363(13) 0.128(7) Uani 1 2 d S TU P
O3W O 1.0000 0.6007(6) 0.6519(11) 0.115(7) Uani 1 2 d S TU P

loop_
_atom_site_aniso_label
_atom_site_aniso_U_11
_atom_site_aniso_U_22
_atom_site_aniso_U_33
_atom_site_aniso_U_23
_atom_site_aniso_U_13
_atom_site_aniso_U_12
Cu1 0.0322(11) 0.0105(10) 0.0426(12) 0.0102(8) 0.000 0.000
Cu2 0.0701(12) 0.0701(12) 0.0267(12) -0.0093(6) -0.0093(6) -0.0553(14)
Cu3 0.140(3) 0.074(2) 0.089(2) 0.000 0.103(2) 0.000
Ni1 0.0573(13) 0.0945(16) 0.0304(11) -0.0023(9) 0.0085(8) -0.0348(11)
O1 0.039(4) 0.042(5) 0.039(5) 0.011(4) -0.005(4) -0.006(4)
O2 0.052(5) 0.071(6) 0.061(6) 0.023(5) 0.026(5) -0.010(5)
O3 0.057(4) 0.018(4) 0.031(4) 0.004(3) -0.004(4) -0.012(3)
O4 0.047(5) 0.092(7) 0.032(5) -0.017(5) -0.011(4) -0.038(4)
O5 0.066(6) 0.065(6) 0.040(5) -0.015(4) 0.016(4) -0.036(4)
O6 0.067(6) 0.062(6) 0.023(4) -0.012(4) -0.018(4) -0.014(4)
O7 0.092(8) 0.074(6) 0.069(6) -0.011(5) 0.015(6) -0.015(6)
O8 0.076(7) 0.079(6) 0.048(5) 0.002(5) 0.022(5) -0.034(5)
O9 0.118(9) 0.075(6) 0.077(7) 0.000(6) 0.087(7) -0.004(6)
N1 0.035(4) 0.019(4) 0.030(4) 0.008(4) -0.005(4) 0.010(4)
N2 0.042(6) 0.095(8) 0.016(4) -0.001(5) 0.003(4) -0.043(5)
N3 0.093(9) 0.088(7) 0.050(6) 0.015(6) 0.037(6) -0.015(7)
C1 0.034(6) 0.051(8) 0.051(7) 0.008(5) 0.011(5) -0.005(6)
C2 0.053(6) 0.078(9) 0.010(5) 0.005(5) 0.018(5) 0.013(6)
C3 0.086(10) 0.099(11) 0.047(8) -0.040(7) -0.023(7) 0.000(7)
C4 0.034(6) 0.104(9) 0.022(6) -0.010(5) -0.008(5) -0.051(6)
C5 0.134(13) 0.087(8) 0.047(8) 0.001(6) 0.033(8) -0.041(10)
C6 0.102(11) 0.067(7) 0.062(9) 0.006(7) 0.045(8) -0.021(9)
C7 0.016(5) 0.020(4) 0.034(5) 0.006(3) 0.007(4) -0.012(4)
C8 0.014(7) 0.026(6) 0.026(6) 0.000 0.000 -0.026(6)
C9 0.029(6) 0.035(5) 0.007(5) -0.001(4) 0.001(4) 0.005(5)
C10 0.025(8) 0.012(6) 0.022(6) 0.000 0.000 0.009(6)
C11 0.035(6) 0.034(6) 0.021(5) 0.006(4) 0.015(5) 0.006(5)
C12 0.048(10) 0.032(7) 0.024(9) 0.000 0.000 -0.003(8)
C13 0.076(9) 0.065(8) 0.022(5) 0.004(5) -0.001(6) -0.038(6)
C14 0.037(9) 0.055(10) 0.016(6) 0.000 0.000 0.008(6)
C15 0.153(15) 0.167(16) 0.066(9) -0.007(10) 0.001(10) -0.133(12)
C16 0.23(3) 0.17(2) 0.062(10) 0.000 0.000 -0.16(2)
C17 0.31(3) 0.37(4) 0.073(11) 0.092(18) -0.070(17) -0.26(3)
C18 0.053(10) 0.032(9) 0.019(8) 0.000 0.000 0.013(6)
C19 0.076(6) 0.101(11) 0.028(6) 0.000(7) -0.001(5) -0.007(8)
C20 0.048(6) 0.072(9) 0.033(6) 0.024(6) -0.009(4) -0.029(7)
C21 0.058(11) 0.16(2) 0.042(8) 0.000 0.000 0.037(14)
C22 0.040(7) 0.038(9) 0.044(7) 0.000 0.000 0.020(8)
C23 0.058(9) 0.095(18) 0.095(17) 0.000 0.000 -0.028(13)
C24 0.158(16) 0.090(13) 0.056(9) 0.015(9) -0.064(10) -0.036(12)
Fe1 0.092(2) 0.092(2) 0.085(4) 0.000 0.000 -0.011(3)
Fe2 0.065(4) 0.073(4) 0.083(5) 0.000 0.000 0.001(3)
O2WI 0.31(3) 0.31(3) 0.39(6) -0.07(3) -0.07(3) 0.00(4)
O4WI 0.127(11) 0.091(9) 0.081(8) -0.009(7) -0.009(7) -0.014(8)
O5WI 0.22(3) 0.17(3) 0.22(3) 0.000 0.000 -0.02(2)
O1M 0.074(10) 0.073(10) 0.068(9) 0.000 -0.008(8) 0.000
O1W 0.042(7) 0.049(7) 0.037(7) 0.000 0.002(5) 0.000
O2W 0.121(10) 0.121(10) 0.140(17) -0.005(9) -0.005(9) -0.039(13)
O3W 0.095(14) 0.157(19) 0.094(13) -0.035(13) 0.000 0.000

loop_
_atom_type_symbol
_atom_type_description
_atom_type_scat_dispersion_real
_atom_type_scat_dispersion_imag
_atom_type_scat_source
C C 0.0033 0.0016 'International Tables Vol C Tables 4.2.6.8 and 6.1.1.4'
H H 0.0000 0.0000 'International Tables Vol C Tables 4.2.6.8 and 6.1.1.4'
N N 0.0061 0.0033 'International Tables Vol C Tables 4.2.6.8 and 6.1.1.4'
O O 0.0106 0.0060 'International Tables Vol C Tables 4.2.6.8 and 6.1.1.4'
Ni Ni 0.3393 1.1124 'International Tables Vol C Tables 4.2.6.8 and 6.1.1.4'
Cu Cu 0.3201 1.2651 'International Tables Vol C Tables 4.2.6.8 and 6.1.1.4'
Fe Fe 0.3463 0.8444 'International Tables Vol C Tables 4.2.6.8 and 6.1.1.4'

loop_
_geom_angle_atom_site_label_1
_geom_angle_atom_site_label_2
_geom_angle_atom_site_label_3
_geom_angle
_geom_angle_site_symmetry_1
_geom_angle_site_symmetry_3
O3 Cu1 O3 81.1(4) 14_655 .
O3 Cu1 N1 84.5(3) 14_655 14_655
O3 Cu1 N1 163.7(3) . 14_655
O3 Cu1 N1 163.7(3) 14_655 .
O3 Cu1 N1 84.5(3) . .
N1 Cu1 N1 108.5(3) 14_655 .
O6 Cu2 O6 89.1(4) . 16
O6 Cu2 N2 82.9(3) . .
O6 Cu2 N2 170.1(3) 16 .
O6 Cu2 N2 170.1(3) . 16
O6 Cu2 N2 82.9(3) 16 16
N2 Cu2 N2 104.5(4) . 16
O6 Cu2 O2W 84.9(4) . .
O6 Cu2 O2W 84.9(4) 16 .
N2 Cu2 O2W 100.1(3) . .
N2 Cu2 O2W 100.1(3) 16 .
N3 Cu3 N3 103.3(4) 13_575 .
N3 Cu3 O9 171.2(3) 13_575 .
N3 Cu3 O9 83.5(3) . .
N3 Cu3 O9 83.5(3) 13_575 13_575
N3 Cu3 O9 171.2(3) . 13_575
O9 Cu3 O9 89.1(5) . 13_575
O8 Ni1 O5 95.6(2) . .
O8 Ni1 O4 176.2(2) . .
O5 Ni1 O4 80.9(3) . .
O8 Ni1 O2 91.0(2) . .
O5 Ni1 O2 173.1(2) . .
O4 Ni1 O2 92.5(2) . .
O8 Ni1 O1 86.6(3) . .
O5 Ni1 O1 98.7(3) . .
O4 Ni1 O1 95.5(2) . .
O2 Ni1 O1 79.5(3) . .
O8 Ni1 O7 79.7(3) . .
O5 Ni1 O7 94.0(2) . .
O4 Ni1 O7 98.9(3) . .
O2 Ni1 O7 89.3(2) . .
O1 Ni1 O7 162.1(3) . .
C2 O1 Ni1 113.5(5) . .
C1 O2 Ni1 115.3(6) . .
C1 O3 Cu1 113.2(5) . .
C4 O4 Ni1 112.3(5) . .
C3 O5 Ni1 114.0(5) . .
C3 O6 Cu2 111.0(6) . .
C6 O7 Ni1 115.2(6) . .
C5 O8 Ni1 111.1(7) . .
C6 O9 Cu3 112.4(6) . .
C2 N1 C7 115.2(5) . .
C2 N1 Cu1 115.6(5) . .
C7 N1 Cu1 128.9(3) . .
C4 N2 C13 120.7(5) . .
C4 N2 Cu2 112.0(5) . .
C13 N2 Cu2 127.3(3) . .
C5 N3 C19 119.1(7) . .
C5 N3 Cu3 109.6(6) . .
C19 N3 Cu3 130.8(4) . .
O2 C1 O3 128.6(8) . .
O2 C1 C2 112.3(10) . .
O3 C1 C2 119.1(9) . .
O1 C2 N1 134.5(7) . .
O1 C2 C1 118.2(9) . .
N1 C2 C1 107.2(9) . .
O6 C3 O5 126.7(8) . .
O6 C3 C4 121.4(8) . .
O5 C3 C4 111.9(8) . .
O4 C4 N2 127.3(8) . .
O4 C4 C3 120.1(8) . .
N2 C4 C3 112.6(8) . .
O8 C5 N3 121.0(8) . .
O8 C5 C6 121.9(13) . .
N3 C5 C6 117.1(13) . .
O7 C6 O9 131.9(9) . .
O7 C6 C5 110.9(13) . .
O9 C6 C5 117.1(13) . .
C9 C7 C8 124.9(9) . .
C9 C7 N1 115.8(8) . .
C8 C7 N1 119.3(8) . .
C7 C8 C7 114.2(12) . 10_557
C7 C8 C12 122.9(6) . .
C7 C8 C12 122.9(6) 10_557 .
C7 C9 C10 117.7(9) . .
C7 C9 C11 124.4(9) . .
C10 C9 C11 118.0(9) . .
C9 C10 C9 120.5(13) . 10_557
C15 C13 C14 123.6(7) . .
C15 C13 N2 119.6(5) . .
C14 C13 N2 116.8(4) . .
C13 C14 C13 115.0(7) . 10_556
C13 C14 C18 122.5(4) . .
C13 C14 C18 122.5(4) 10_556 .
C13 C15 C16 119.1(8) . .
C13 C15 C17 126.4(9) . .
C16 C15 C17 114.5(8) . .
C15 C16 C15 119.4(8) . 10_556
C20 C19 C22 126.4(8) . .
C20 C19 N3 119.0(6) . .
C22 C19 N3 114.7(5) . .
C19 C20 C21 111.6(11) . .
C19 C20 C24 129.0(10) . .
C21 C20 C24 119.4(10) . .
C20 C21 C20 129.6(15) . 10_557
C19 C22 C19 114.5(10) 10_557 .
C19 C22 C23 122.7(5) 10_557 .
C19 C22 C23 122.7(5) . .
O3WI Fe1 O3WI 124(4) 7_557 .
O3WI Fe1 O2WI 87.4(6) 7_557 .
O3WI Fe1 O2WI 87.4(6) . .
O3WI Fe1 O2WI 87.4(6) 7_557 10_557
O3WI Fe1 O2WI 87.4(6) . 10_557
O2WI Fe1 O2WI 169(3) . 10_557
O3WI Fe1 O1WI 85.2(13) 7_557 16
O3WI Fe1 O1WI 150(3) . 16
O2WI Fe1 O1WI 85.4(14) . 16
O2WI Fe1 O1WI 104(3) 10_557 16
O3WI Fe1 O1WI 150(3) 7_557 10_557
O3WI Fe1 O1WI 85.2(13) . 10_557
O2WI Fe1 O1WI 104(3) . 10_557
O2WI Fe1 O1WI 85.4(14) 10_557 10_557
O1WI Fe1 O1WI 68(3) 16 10_557
O3WI Fe1 O1WI 85.2(13) 7_557 7_557
O3WI Fe1 O1WI 150(3) . 7_557
O2WI Fe1 O1WI 104(3) . 7_557
O2WI Fe1 O1WI 85.4(14) 10_557 7_557
O1WI Fe1 O1WI 18(4) 16 7_557
O1WI Fe1 O1WI 65(4) 10_557 7_557
O3WI Fe1 O1WI 150(3) 7_557 .
O3WI Fe1 O1WI 85.2(13) . .
O2WI Fe1 O1WI 85.4(14) . .
O2WI Fe1 O1WI 104(3) 10_557 .
O1WI Fe1 O1WI 65(4) 16 .
O1WI Fe1 O1WI 18(4) 10_557 .
O1WI Fe1 O1WI 68(3) 7_557 .
O5WI Fe2 O4WI 80.1(8) . .
O5WI Fe2 O4WI 80.1(8) . 10_556
O4WI Fe2 O4WI 91.2(8) . 10_556
O5WI Fe2 O1M 96.1(8) . .
O4WI Fe2 O1M 176.0(6) . .
O4WI Fe2 O1M 89.2(4) 10_556 .
O5WI Fe2 O1M 96.1(8) . 10_556
O4WI Fe2 O1M 89.2(4) . 10_556
O4WI Fe2 O1M 176.0(6) 10_556 10_556
O1M Fe2 O1M 90.2(6) . 10_556
O1WI O1WI Fe1 80.8(17) 10_557 .
Fe2 O1M Fe2 88.3(6) 13_565 .

loop_
_geom_bond_atom_site_label_1
_geom_bond_atom_site_label_2
_geom_bond_distance
_geom_bond_site_symmetry_2
Cu1 O3 1.992(7) 14_655
Cu1 O3 1.993(7) .
Cu1 N1 2.007(5) 14_655
Cu1 N1 2.007(5) .
Cu2 O6 1.969(7) .
Cu2 O6 1.969(7) 16
Cu2 N2 1.992(6) .
Cu2 N2 1.992(6) 16
Cu2 O2W 2.33(2) .
Cu3 N3 2.040(7) 13_575
Cu3 N3 2.040(7) .
Cu3 O9 2.051(9) .
Cu3 O9 2.051(9) 13_575
Ni1 O8 1.998(9) .
Ni1 O5 2.006(7) .
Ni1 O4 2.058(7) .
Ni1 O2 2.113(9) .
Ni1 O1 2.119(7) .
Ni1 O7 2.151(9) .
O1 C2 1.187(14) .
O2 C1 1.240(13) .
O3 C1 1.245(13) .
O4 C4 1.260(11) .
O5 C3 1.380(11) .
O6 C3 1.216(11) .
O7 C6 1.227(17) .
O8 C5 1.300(17) .
O9 C6 1.264(17) .
N1 C2 1.360(13) .
N1 C7 1.508(11) .
N2 C4 1.299(11) .
N2 C13 1.535(8) .
N3 C5 1.348(17) .
N3 C19 1.540(3) .
C1 C2 1.673(11) .
C3 C4 1.484(12) .
C5 C6 1.534(12) .
C7 C9 1.386(14) .
C7 C8 1.406(13) .
C8 C7 1.406(13) 10_557
C8 C12 1.50(2) .
C9 C10 1.416(12) .
C9 C11 1.505(14) .
C10 C9 1.416(12) 10_557
C13 C15 1.371(3) .
C13 C14 1.373(3) .
C14 C13 1.373(3) 10_556
C14 C18 1.572(16) .
C15 C16 1.372(3) .
C15 C17 1.540(3) .
C16 C15 1.372(3) 10_556
C19 C20 1.370(3) .
C19 C22 1.371(3) .
C20 C21 1.371(3) .
C20 C24 1.539(3) .
C21 C20 1.371(3) 10_557
C22 C19 1.371(3) 10_557
C22 C23 1.53(2) .
Fe1 O3WI 2.11(3) 7_557
Fe1 O3WI 2.11(3) .
Fe1 O2WI 2.11(2) .
Fe1 O2WI 2.11(2) 10_557
Fe1 O1WI 2.16(3) 16
Fe1 O1WI 2.16(3) 10_557
Fe1 O1WI 2.16(3) 7_557
Fe1 O1WI 2.16(3) .
Fe2 O5WI 2.01(3) .
Fe2 O4WI 1.993(13) .
Fe2 O4WI 1.993(13) 10_556
Fe2 O1M 2.223(11) .
Fe2 O1M 2.223(11) 10_556
O1WI O1WI 0.69(14) 10_557
O1M Fe2 2.223(11) 13_565

loop_
_platon_squeeze_void_nr
_platon_squeeze_void_average_x
_platon_squeeze_void_average_y
_platon_squeeze_void_average_z
_platon_squeeze_void_volume
_platon_squeeze_void_count_electrons
_platon_squeeze_void_content
1 -0.008 -0.005 -0.079 11133 7849 ' '
2 0.000 0.500 0.336 35 23 ' '
3 0.000 0.500 0.664 35 22 ' '
4 0.000 0.500 0.000 21 9 ' '
5 0.500 0.000 0.336 35 22 ' '
6 0.500 0.000 0.664 35 20 ' '
7 0.500 0.000 0.000 21 10 ' '
